data_2006614
loop_
_publ_author_name
'Barnes, John C.  '
'Weakley, Timothy J.R.'

_publ_section_title
;
 Hydrogen Bond Network in Ethylenediammonium Bis(hydrogenmaleate)
;
_journal_issue 10
_journal_name_full 'Acta Crystallographica Section C'
_journal_page_first IUC9700018
_journal_paper_doi 10.1107/S0108270197099381
_journal_volume 53
_journal_year 1997
_chemical_formula_iupac 'C2 H10 N2 2+ , 2C4 H3 O4 -'
_chemical_formula_moiety 'C2 H10 N2,2(C4 H3 O4)'
_chemical_formula_sum 'C10 H16 N2 O8'
_chemical_formula_weight 292.25
_chemical_name_common 'Ethylene diammonium monohydrogenmaleate'
_chemical_name_systematic
;
 ?
;
_space_group_IT_number 2
_symmetry_cell_setting triclinic
_symmetry_space_group_name_Hall '-P 1'
_symmetry_space_group_name_H-M 'P -1'
_audit_creation_method SHELXL-97
_cell_angle_alpha 92.647(11)
_cell_angle_beta 95.889(10)
_cell_angle_gamma 105.474(14)
_cell_formula_units_Z 1
_cell_length_a 5.7263(10)
_cell_length_b 6.5517(12)
_cell_length_c 8.8001(7)
_cell_measurement_reflns_used 25
_cell_measurement_temperature 293(2)
_cell_measurement_theta_max 15
_cell_measurement_theta_min 14
_cell_volume 315.57(9)
_computing_cell_refinement 'Enraf-Nonius CAD-4 software '
_computing_data_collection 'Enraf-Nonius CAD-4 software'
_computing_molecular_graphics 'PLUTON (Spek, 1992)'
_computing_publication_material 'SHELXL-97 (Sheldrick, 1997)'
_computing_structure_refinement 'SHELXL-97 (Sheldrick, 1997)'
_computing_structure_solution 'SHELXS-97 (Sheldrick, 1990)'
_diffrn_ambient_temperature 293(2)
_diffrn_measured_fraction_theta_full 1.000
_diffrn_measured_fraction_theta_max 1.000
_diffrn_measurement_device_type 'Enraf-Nonius CAD-4'
_diffrn_measurement_method \w-2\q
_diffrn_radiation_monochromator graphite
_diffrn_radiation_source 'fine-focus sealed tube'
_diffrn_radiation_type MoK\a
_diffrn_radiation_wavelength 0.71069
_diffrn_reflns_av_R_equivalents 0.0142
_diffrn_reflns_av_sigmaI/netI 0.0117
_diffrn_reflns_limit_h_max 6
_diffrn_reflns_limit_h_min 0
_diffrn_reflns_limit_k_max 7
_diffrn_reflns_limit_k_min -7
_diffrn_reflns_limit_l_max 10
_diffrn_reflns_limit_l_min -10
_diffrn_reflns_number 1231
_diffrn_reflns_theta_full 24.95
_diffrn_reflns_theta_max 24.95
_diffrn_reflns_theta_min 2.33
_diffrn_standards_decay_% none
_diffrn_standards_interval_count 300
_diffrn_standards_number 3
_exptl_absorpt_coefficient_mu 0.134
_exptl_absorpt_correction_type none
_exptl_crystal_colour white
_exptl_crystal_density_diffrn 1.538
_exptl_crystal_density_method 'not measured'
_exptl_crystal_description 'opaque block'
_exptl_crystal_F_000 154
_exptl_crystal_size_max 0.54
_exptl_crystal_size_mid 0.50
_exptl_crystal_size_min 0.36
_refine_diff_density_max 0.226
_refine_diff_density_min -0.138
_refine_ls_extinction_method none
_refine_ls_goodness_of_fit_ref 1.124
_refine_ls_hydrogen_treatment refxyz
_refine_ls_matrix_type full
_refine_ls_number_parameters 123
_refine_ls_number_reflns 1108
_refine_ls_number_restraints 0
_refine_ls_restrained_S_all 1.124
_refine_ls_R_factor_all 0.0355
_refine_ls_R_factor_gt 0.0323
_refine_ls_shift/su_max 0.007
_refine_ls_shift/su_mean 0.001
_refine_ls_structure_factor_coef Fsqd
_refine_ls_weighting_details 'w=1/[\s^2^(Fo^2^)+(0.0600P)^2^+0.0745P] where P=(Fo^2^+2Fc^2^)/3'
_refine_ls_weighting_scheme calc
_refine_ls_wR_factor_ref 0.1025
_reflns_number_gt 1019
_reflns_number_total 1108
_reflns_threshold_expression >2sigma(I)
_cod_data_source_file qb0015.cif
_cod_data_source_block jcb17
_cod_depositor_comments
;
The following automatic conversions were performed:

'_refine_ls_weighting_scheme' value 'calc
w=1/[\s^2^(Fo^2^)+(0.0600P)^2^+0.0745P] where P=(Fo^2^+2Fc^2^)/3' was
changed to 'calc'. New tag '_refine_ls_weighting_details' was
created. The value of the new tag was set to
'w=1/[\s^2^(Fo^2^)+(0.0600P)^2^+0.0745P] where P=(Fo^2^+2Fc^2^)/3'.

Automatic conversion script
Id: cif_fix_values 3143 2015-03-26 13:38:13Z robertas 
;
_cod_original_cell_volume 315.57(8)
_cod_database_code 2006614
_cod_database_fobs_code 2006614

loop_
_symmetry_equiv_pos_as_xyz
'x, y, z'
'-x, -y, -z'

loop_
_atom_site_label
_atom_site_fract_x
_atom_site_fract_y
_atom_site_fract_z
_atom_site_U_iso_or_equiv
_atom_site_adp_type
_atom_site_calc_flag
_atom_site_refinement_flags
_atom_site_occupancy
_atom_site_disorder_assembly
_atom_site_disorder_group
_atom_site_type_symbol
O1 .2533(2) .1517(2) .66433(12) .0473(4) Uani d . 1 . . O
O2 .5827(2) .24353(18) .83351(13) .0425(3) Uani d . 1 . . O
C3 .3534(3) .2044(2) .79683(17) .0326(4) Uani d . 1 . . C
C4 .1955(3) .2231(2) .91874(17) .0349(4) Uani d . 1 . . C
C5 .2429(3) .2391(2) 1.07008(17) .0346(4) Uani d . 1 . . C
C6 .4681(3) .2446(2) 1.17147(17) .0340(4) Uani d . 1 . . C
O7 .6714(2) .26329(19) 1.11316(14) .0433(3) Uani d . 1 . . O
O8 .4575(2) .2327(2) 1.30826(13) .0531(4) Uani d . 1 . . O
N11 .1914(3) -.2436(2) .44060(16) .0363(3) Uani d . 1 . . N
C12 .0844(3) -.4751(2) .43871(17) .0331(4) Uani d . 1 . . C
H41 .038(4) .211(3) .876(2) .046(5) Uiso d . 1 . . H
H51 .113(4) .235(3) 1.128(2) .048(5) Uiso d . 1 . . H
H71 .641(4) .257(3) .995(3) .071(7) Uiso d . 1 . . H
H111 .281(4) -.196(3) .531(3) .054(6) Uiso d . 1 . . H
H112 .283(4) -.210(3) .361(3) .056(6) Uiso d . 1 . . H
H113 .064(4) -.179(3) .419(2) .058(6) Uiso d . 1 . . H
H121 -.006(3) -.523(3) .341(2) .043(5) Uiso d . 1 . . H
H122 .218(4) -.539(3) .458(2) .047(5) Uiso d . 1 . . H

loop_
_atom_site_aniso_label
_atom_site_aniso_U_11
_atom_site_aniso_U_22
_atom_site_aniso_U_33
_atom_site_aniso_U_12
_atom_site_aniso_U_13
_atom_site_aniso_U_23
O1 .0551(8) .0673(8) .0278(6) .0318(6) .0035(5) .0024(5)
O2 .0323(6) .0557(7) .0406(7) .0110(5) .0118(5) .0046(5)
C3 .0371(8) .0337(7) .0309(8) .0147(6) .0070(6) .0064(6)
C4 .0262(8) .0454(9) .0349(8) .0137(6) .0020(6) .0007(6)
C5 .0303(8) .0445(8) .0321(8) .0154(6) .0063(6) -.0005(6)
C6 .0361(8) .0345(8) .0322(8) .0140(6) -.0013(6) -.0030(6)
O7 .0292(6) .0596(7) .0409(7) .0133(5) .0002(5) .0052(5)
O8 .0573(8) .0808(9) .0279(6) .0341(7) -.0014(5) -.0024(6)
N11 .0355(7) .0455(8) .0271(7) .0097(6) .0046(6) .0021(6)
C12 .0326(8) .0429(8) .0280(8) .0162(6) .0076(6) .0003(6)

loop_
_atom_type_symbol
_atom_type_description
_atom_type_scat_dispersion_real
_atom_type_scat_dispersion_imag
_atom_type_scat_source
C C 0.0033 0.0016 'International Tables Vol C Tables 4.2.6.8 and 6.1.1.4'
H H 0.0000 0.0000 'International Tables Vol C Tables 4.2.6.8 and 6.1.1.4'
N N 0.0061 0.0033 'International Tables Vol C Tables 4.2.6.8 and 6.1.1.4'
O O 0.0106 0.0060 'International Tables Vol C Tables 4.2.6.8 and 6.1.1.4'

loop_
_geom_angle_atom_site_label_1
_geom_angle_atom_site_label_2
_geom_angle_atom_site_label_3
_geom_angle_site_symmetry_3
_geom_angle
_geom_angle_publ_flag
O1 C3 O2 . 123.26(14) yes
O1 C3 C4 . 117.79(14) yes
O2 C3 C4 . 118.96(13) yes
C5 C4 C3 . 130.81(14) yes
C4 C5 C6 . 131.27(15) yes
O8 C6 O7 . 121.60(14) yes
O8 C6 C5 . 118.76(15) yes
O7 C6 C5 . 119.64(13) yes
N11 C12 C12 2_546 110.09(15) yes

loop_
_geom_bond_atom_site_label_1
_geom_bond_atom_site_label_2
_geom_bond_site_symmetry_2
_geom_bond_distance
_geom_bond_publ_flag
O1 C3 . 1.2360(19) yes
O2 C3 . 1.273(2) yes
C3 C4 . 1.494(2) yes
C4 C5 . 1.325(2) yes
C5 C6 . 1.482(2) yes
C6 O8 . 1.2165(19) yes
C6 O7 . 1.298(2) yes
N11 C12 . 1.476(2) yes
C12 C12 2_546 1.511(3) yes

loop_
_geom_hbond_atom_site_label_D
_geom_hbond_atom_site_label_H
_geom_hbond_atom_site_label_A
_geom_hbond_site_symmetry_A
_geom_hbond_distance_DH
_geom_hbond_distance_HA
_geom_hbond_distance_DA
_geom_hbond_angle_DHA
O7 H71 O2 . 1.03(2) 1.42(3) 2.4515(16) 176(2)
N11 H111 O8 2_657 0.89(2) 2.03(2) 2.8159(19) 147.0(18)
N11 H112 O2 2_656 0.92(2) 1.97(2) 2.8516(18) 159.7(19)
N11 H113 O1 2_556 0.94(2) 1.95(2) 2.8435(19) 158.3(18)
